data_7014345
loop_
_publ_author_name
'Zhao, Xiao-Qing'
'Cui, Ping'
'Zhao, Bin'
'Shi, Wei'
'Cheng, Peng'

_publ_section_title
;
 Investigation on structures, luminescent and magnetic properties of
 Ln(III)-M (M = Fe(II)(HS), Co(II)) coordination polymers.
;
_journal_issue 4
_journal_name_full 'Dalton transactions (Cambridge, England : 2003)'
_journal_page_first 805
_journal_page_last 819
_journal_paper_doi 10.1039/c0dt00516a
_journal_volume 40
_journal_year 2011
_chemical_formula_moiety 'C21 H40 Co2 Eu N3 O31'
_chemical_formula_sum 'C21 H40 Co2 Eu N3 O31'
_chemical_formula_weight 1100.38
_chemical_name_systematic
;
?
;
_space_group_IT_number 14
_symmetry_cell_setting monoclinic
_symmetry_space_group_name_Hall '-P 2ybc'
_symmetry_space_group_name_H-M 'P 1 21/c 1'
_atom_sites_solution_hydrogens geom
_atom_sites_solution_primary direct
_atom_sites_solution_secondary difmap
_audit_creation_method SHELXL-97
_cell_angle_alpha 90.00
_cell_angle_beta 111.497(4)
_cell_angle_gamma 90.00
_cell_formula_units_Z 4
_cell_length_a 8.9767(4)
_cell_length_b 23.9151(10)
_cell_length_c 18.6746(9)
_cell_measurement_reflns_used 7914
_cell_measurement_temperature 293(2)
_cell_measurement_theta_max 29.0776
_cell_measurement_theta_min 2.4314
_cell_volume 3730.2(3)
_computing_cell_refinement
;
CrysAlisPro, Oxford Diffraction Ltd.,
Version 1.171.33.48 (release 15-09-2009 CrysAlis171 .NET)
(compiled Sep 15 2009,11:49:04)
;
_computing_data_collection
;
CrysAlisPro, Oxford Diffraction Ltd.,
Version 1.171.33.48 (release 15-09-2009 CrysAlis171 .NET)
(compiled Sep 15 2009,11:49:04)
;
_computing_data_reduction
;
CrysAlisPro, Oxford Diffraction Ltd.,
Version 1.171.33.48 (release 15-09-2009 CrysAlis171 .NET)
(compiled Sep 15 2009,11:49:04)
;
_computing_molecular_graphics 'Bruker SHELXTL'
_computing_publication_material 'Bruker SHELXTL'
_computing_structure_refinement 'SHELXL-97 (Sheldrick, 1997)'
_computing_structure_solution 'SHELXS-97 (Sheldrick, 1990)'
_diffrn_ambient_temperature 293(2)
_diffrn_detector_area_resol_mean 16.2116
_diffrn_measured_fraction_theta_full 0.992
_diffrn_measured_fraction_theta_max 0.992
_diffrn_measurement_device_type 'SuperNova, Single source at offset), Eos'
_diffrn_measurement_method '\w scans'
_diffrn_radiation_monochromator graphite
_diffrn_radiation_source 'Enhance (Mo) X-ray Source'
_diffrn_radiation_type MoK\a
_diffrn_radiation_wavelength 0.71073
_diffrn_reflns_av_R_equivalents 0.0532
_diffrn_reflns_av_sigmaI/netI 0.0741
_diffrn_reflns_limit_h_max 9
_diffrn_reflns_limit_h_min -10
_diffrn_reflns_limit_k_max 20
_diffrn_reflns_limit_k_min -28
_diffrn_reflns_limit_l_max 22
_diffrn_reflns_limit_l_min -18
_diffrn_reflns_number 14276
_diffrn_reflns_theta_full 25.10
_diffrn_reflns_theta_max 25.10
_diffrn_reflns_theta_min 2.44
_exptl_absorpt_coefficient_mu 2.654
_exptl_absorpt_correction_T_max 0.9013
_exptl_absorpt_correction_T_min 0.7772
_exptl_absorpt_correction_type multi-scan
_exptl_absorpt_process_details
;
CrysAlisPro, Oxford Diffraction Ltd.,
Version 1.171.33.48 (release 15-09-2009 CrysAlis171 .NET)
(compiled Sep 15 2009,11:49:04)
Empirical absorption correction using spherical harmonics,
implemented in SCALE3 ABSPACK scaling algorithm.
;
_exptl_crystal_colour red
_exptl_crystal_density_diffrn 1.959
_exptl_crystal_density_method 'not measured'
_exptl_crystal_description prism
_exptl_crystal_F_000 2208
_exptl_crystal_size_max 0.10
_exptl_crystal_size_mid 0.10
_exptl_crystal_size_min 0.04
_refine_diff_density_max 3.984
_refine_diff_density_min -1.766
_refine_diff_density_rms 0.256
_refine_ls_extinction_coef 0.0017(3)
_refine_ls_extinction_expression Fc^*^=kFc[1+0.001xFc^2^\l^3^/sin(2\q)]^-1/4^
_refine_ls_extinction_method SHELXL
_refine_ls_goodness_of_fit_ref 1.087
_refine_ls_hydrogen_treatment constr
_refine_ls_matrix_type full
_refine_ls_number_parameters 525
_refine_ls_number_reflns 6597
_refine_ls_number_restraints 18
_refine_ls_restrained_S_all 1.086
_refine_ls_R_factor_all 0.0988
_refine_ls_R_factor_gt 0.0772
_refine_ls_shift/su_max 0.000
_refine_ls_shift/su_mean 0.000
_refine_ls_structure_factor_coef Fsqd
_refine_ls_weighting_details 'calc w=1/[\s^2^(Fo^2^)+(0.0950P)^2^+61.2353P] where P=(Fo^2^+2Fc^2^)/3'
_refine_ls_weighting_scheme calc
_refine_ls_wR_factor_gt 0.1881
_refine_ls_wR_factor_ref 0.1965
_reflns_number_gt 5126
_reflns_number_total 6597
_reflns_threshold_expression >2sigma(I)
_cod_data_source_file C0DT00516A.TXT
_cod_data_source_block 18
_cod_depositor_comments
;
The following automatic conversions were performed:
'_symmetry_cell_setting' value 'Monoclinic' changed to 'monoclinic'
according to '/home/saulius/struct/CIF-dictionaries/cif_core.dic'
dictionary named 'cif_core.dic' version 2.4.1 from
2010-06-29.

'_exptl_absorpt_correction_type' value 'MULTI-SCAN' changed
to 'multi-scan' according to
'/home/saulius/struct/CIF-dictionaries/cif_core.dic' dictionary named
'cif_core.dic' version 2.4.1 from
2010-06-29.

'_refine_ls_hydrogen_treatment' value 'CONSTR' changed to
'constr' according to '/home/saulius/struct/CIF-dictionaries/cif_core.dic'
dictionary named 'cif_core.dic' version 2.4.1 from 2010-06-29.

Automatic conversion script
Id: cif_fix_enum 1555 2011-01-17 13:19:09Z saulius 
;
_cod_original_sg_symbol_H-M P21/c
_cod_database_code 7014345

loop_
_symmetry_equiv_pos_as_xyz
'x, y, z'
'-x, y+1/2, -z+1/2'
'-x, -y, -z'
'x, -y-1/2, z-1/2'

loop_
_atom_site_label
_atom_site_type_symbol
_atom_site_fract_x
_atom_site_fract_y
_atom_site_fract_z
_atom_site_U_iso_or_equiv
_atom_site_adp_type
_atom_site_occupancy
_atom_site_symmetry_multiplicity
_atom_site_calc_flag
_atom_site_refinement_flags
_atom_site_disorder_assembly
_atom_site_disorder_group
Eu1 Eu 0.44627(6) 0.80955(2) 0.40905(3) 0.0113(2) Uani 1 1 d . . .
Co1 Co 1.06306(17) 0.90215(6) 0.55650(9) 0.0169(4) Uani 1 1 d . . .
Co2 Co -0.00749(17) 0.66350(7) 0.46378(9) 0.0212(4) Uani 1 1 d . . .
C1 C 0.7559(12) 0.8475(4) 0.5633(6) 0.014(2) Uani 1 1 d U . .
C2 C 0.6822(13) 0.8043(5) 0.5989(6) 0.016(2) Uani 1 1 d . . .
C3 C 0.7451(13) 0.7882(5) 0.6771(7) 0.020(2) Uani 1 1 d . . .
H3 H 0.8359 0.8055 0.7116 0.024 Uiso 1 1 calc R . .
C4 C 0.6677(14) 0.7456(5) 0.7013(7) 0.022(3) Uani 1 1 d . . .
C5 C 0.5255(12) 0.7235(5) 0.6492(6) 0.019(2) Uani 1 1 d . . .
H5 H 0.4688 0.6968 0.6649 0.022 Uiso 1 1 calc R . .
C6 C 0.4691(12) 0.7422(5) 0.5725(6) 0.015(2) Uani 1 1 d . . .
C7 C 0.3220(12) 0.7213(5) 0.5117(6) 0.018(2) Uani 1 1 d . . .
C8 C 0.6382(13) 0.6961(5) 0.3878(7) 0.018(2) Uani 1 1 d . . .
C9 C 0.4827(13) 0.6931(5) 0.3164(6) 0.018(2) Uani 1 1 d . . .
C10 C 0.4521(13) 0.6505(5) 0.2648(7) 0.021(2) Uani 1 1 d . . .
H10 H 0.5254 0.6216 0.2718 0.025 Uiso 1 1 calc R . .
C11 C 0.3050(13) 0.6509(5) 0.1995(6) 0.020(2) Uani 1 1 d . . .
C12 C 0.2011(13) 0.6966(5) 0.1937(6) 0.018(2) Uani 1 1 d . . .
H12 H 0.1030 0.6991 0.1531 0.022 Uiso 1 1 calc R . .
C13 C 0.2488(13) 0.7375(5) 0.2497(6) 0.017(2) Uani 1 1 d . . .
C14 C 0.1427(13) 0.7875(5) 0.2488(6) 0.014(2) Uani 1 1 d U . .
C15 C 0.5749(12) 0.8941(5) 0.3002(6) 0.017(2) Uani 1 1 d . . .
C16 C 0.4984(12) 0.9355(5) 0.3375(6) 0.017(2) Uani 1 1 d . . .
C17 C 0.5154(12) 0.9925(5) 0.3331(6) 0.017(2) Uani 1 1 d . . .
H17 H 0.5694 1.0073 0.3034 0.020 Uiso 1 1 calc R . .
C18 C 0.4510(12) 1.0277(5) 0.3736(6) 0.016(2) Uani 1 1 d U . .
C19 C 0.3644(12) 1.0035(5) 0.4147(6) 0.015(2) Uani 1 1 d . . .
H19 H 0.3141 1.0255 0.4402 0.018 Uiso 1 1 calc R . .
C20 C 0.3562(12) 0.9465(5) 0.4161(6) 0.017(2) Uani 1 1 d . . .
C21 C 0.2765(13) 0.9149(5) 0.4633(6) 0.018(2) Uani 1 1 d . . .
N1 N 0.5480(10) 0.7820(4) 0.5480(5) 0.0151(19) Uani 1 1 d . . .
N2 N 0.3841(10) 0.7376(4) 0.3101(5) 0.016(2) Uani 1 1 d . . .
N3 N 0.4232(11) 0.9115(4) 0.3794(6) 0.021(2) Uani 1 1 d . . .
O1 O 0.6845(9) 0.8556(3) 0.4926(4) 0.0184(17) Uani 1 1 d . . .
O2 O 0.8873(9) 0.8693(3) 0.6033(4) 0.0192(17) Uani 1 1 d . . .
O3 O 0.7283(9) 0.7295(4) 0.7740(4) 0.0221(18) Uani 1 1 d . . .
H3A H 0.6553 0.7218 0.7888 0.033 Uiso 1 1 calc R . .
O4 O 0.2336(9) 0.6869(3) 0.5298(5) 0.0212(18) Uani 1 1 d . . .
O5 O 0.2909(9) 0.7413(3) 0.4439(4) 0.0216(18) Uani 1 1 d . . .
O6 O 0.6509(9) 0.7392(3) 0.4297(4) 0.0177(17) Uani 1 1 d . . .
O7 O 0.7394(9) 0.6578(3) 0.4002(5) 0.0236(18) Uani 1 1 d . . .
O8 O 0.2700(9) 0.6097(3) 0.1485(4) 0.0205(17) Uani 1 1 d . . .
O9 O 0.0196(9) 0.7967(3) 0.1896(5) 0.0243(19) Uani 1 1 d . . .
O10 O 0.1896(9) 0.8183(3) 0.3084(5) 0.0209(18) Uani 1 1 d . . .
O11 O 0.5666(8) 0.8429(3) 0.3183(4) 0.0185(17) Uani 1 1 d . . .
O12 O 0.6431(11) 0.9100(4) 0.2566(5) 0.029(2) Uani 1 1 d . . .
O13 O 0.4669(9) 1.0827(3) 0.3753(5) 0.0208(17) Uani 1 1 d . . .
H13 H 0.5459 1.0925 0.3628 0.031 Uiso 1 1 d R . .
O14 O 0.2011(9) 0.9426(3) 0.4969(4) 0.0174(17) Uani 1 1 d . . .
O15 O 0.2954(8) 0.8623(3) 0.4673(4) 0.0161(16) Uani 1 1 d . . .
O16 O 1.0358(9) 0.9814(3) 0.5935(5) 0.0228(18) Uani 1 1 d . . .
H16A H 1.0467 0.9864 0.6436 0.027 Uiso 1 1 d R . .
H16B H 1.1166 1.0017 0.5917 0.027 Uiso 1 1 d R . .
O17 O 0.8736(9) 0.9187(3) 0.4495(4) 0.0227(18) Uani 1 1 d . . .
H17A H 0.8084 0.8976 0.4625 0.027 Uiso 1 1 d R . .
H17B H 0.8666 0.9044 0.4040 0.027 Uiso 1 1 d R . .
O18 O 1.0692(11) 0.8247(3) 0.5109(5) 0.030(2) Uani 1 1 d . . .
H18A H 1.0430 0.7929 0.5260 0.036 Uiso 1 1 d R . .
H18B H 1.1638 0.8194 0.5095 0.036 Uiso 1 1 d R . .
O19 O -0.0602(9) 0.7259(3) 0.5340(4) 0.0208(18) Uani 1 1 d . . .
H19A H -0.0362 0.7184 0.5820 0.025 Uiso 1 1 d R . .
H19B H -0.1628 0.7302 0.5138 0.025 Uiso 1 1 d R . .
O20 O -0.0141(10) 0.7168(5) 0.3773(5) 0.039(2) Uani 1 1 d . . .
H20A H 0.0425 0.7479 0.3979 0.047 Uiso 1 1 d R . .
H20B H -0.0039 0.7170 0.3317 0.047 Uiso 1 1 d R . .
O21 O 0.0437(12) 0.6007(4) 0.4016(5) 0.041(2) Uani 1 1 d . . .
H21A H 0.1115 0.5732 0.4036 0.049 Uiso 1 1 d R . .
H21B H 0.0338 0.6166 0.3557 0.049 Uiso 1 1 d R . .
O22 O -0.0033(10) 0.6034(4) 0.5395(5) 0.032(2) Uani 1 1 d . . .
H22A H -0.0541 0.6053 0.5716 0.039 Uiso 1 1 d R . .
H22B H 0.0310 0.5691 0.5449 0.039 Uiso 1 1 d R . .
O23 O 0.9696(10) 0.8903(4) 0.3314(5) 0.032(2) Uani 1 1 d . . .
H23A H 0.9181 0.8756 0.2851 0.038 Uiso 1 1 d R . .
H23B H 1.0711 0.8821 0.3445 0.038 Uiso 1 1 d R . .
O24 O 0.3277(12) 0.5177(5) 0.3154(6) 0.046(3) Uani 1 1 d . . .
H24A H 0.3187 0.4836 0.2975 0.055 Uiso 1 1 d R . .
H24B H 0.2581 0.5411 0.2897 0.055 Uiso 1 1 d R . .
O25 O 1.0226(14) 0.5764(4) 0.2536(5) 0.049(3) Uani 1 1 d . . .
H25A H 0.9718 0.6007 0.2172 0.059 Uiso 1 1 d R . .
H25B H 0.9545 0.5524 0.2612 0.059 Uiso 1 1 d R . .
O26 O 0.2893(12) 0.5243(5) 0.4603(6) 0.053(3) Uani 1 1 d . . .
H26A H 0.3378 0.5542 0.4838 0.064 Uiso 1 1 d R . .
H26B H 0.3139 0.5132 0.4217 0.064 Uiso 1 1 d R . .
O27 O 0.0667(12) 0.9665(5) 0.2362(6) 0.047(3) Uani 1 1 d . . .
H27A H 0.0927 0.9575 0.2848 0.057 Uiso 1 1 d R . .
H27B H -0.0341 0.9799 0.2206 0.057 Uiso 1 1 d R . .
O28 O 0.8390(12) 0.6065(4) 0.6378(6) 0.046(3) Uani 1 1 d . . .
H28B H 0.7376 0.6038 0.6160 0.055 Uiso 1 1 d R . .
H28A H 0.8695 0.6303 0.6763 0.055 Uiso 1 1 d R . .
O29 O 0.6436(13) 0.5439(5) 0.4098(6) 0.059(3) Uani 1 1 d . . .
H29A H 0.6919 0.5641 0.3860 0.070 Uiso 1 1 d R . .
H29B H 0.5469 0.5356 0.3833 0.070 Uiso 1 1 d R . .
O30 O 0.2599(13) 0.5535(5) 0.6427(6) 0.054(3) Uani 1 1 d . . .
H30B H 0.2392 0.5637 0.6828 0.065 Uiso 1 1 d R . .
H30A H 0.2475 0.5171 0.6340 0.065 Uiso 1 1 d R . .
O31 O 0.5139(14) 0.9092(5) 0.0798(7) 0.059(3) Uani 1 1 d . . .
H31A H 0.5154 0.8740 0.0653 0.071 Uiso 1 1 d R . .
H31B H 0.4280 0.9143 0.0916 0.071 Uiso 1 1 d R . .

loop_
_atom_site_aniso_label
_atom_site_aniso_U_11
_atom_site_aniso_U_22
_atom_site_aniso_U_33
_atom_site_aniso_U_23
_atom_site_aniso_U_13
_atom_site_aniso_U_12
Eu1 0.0060(3) 0.0132(3) 0.0140(3) -0.0008(2) 0.0030(2) 0.0000(2)
Co1 0.0128(7) 0.0175(8) 0.0204(8) 0.0026(6) 0.0061(6) 0.0000(6)
Co2 0.0096(7) 0.0296(9) 0.0222(8) -0.0007(7) 0.0033(6) -0.0007(6)
C1 0.009(4) 0.015(4) 0.019(4) -0.002(3) 0.007(3) 0.001(3)
C2 0.014(5) 0.015(6) 0.020(6) 0.004(5) 0.005(5) 0.005(4)
C3 0.007(5) 0.024(6) 0.025(6) -0.004(5) 0.001(5) -0.001(4)
C4 0.023(6) 0.021(6) 0.023(6) 0.001(5) 0.010(5) -0.003(5)
C5 0.011(5) 0.019(6) 0.027(6) 0.006(5) 0.007(5) -0.004(4)
C6 0.008(5) 0.024(6) 0.013(5) -0.001(4) 0.001(4) -0.004(4)
C7 0.008(5) 0.024(6) 0.020(6) -0.004(5) 0.004(4) -0.001(5)
C8 0.012(5) 0.014(6) 0.024(6) 0.002(5) 0.003(5) 0.003(4)
C9 0.015(6) 0.023(6) 0.020(6) -0.004(5) 0.009(5) -0.002(5)
C10 0.017(6) 0.014(6) 0.030(6) 0.000(5) 0.008(5) 0.003(4)
C11 0.013(5) 0.021(6) 0.023(6) -0.004(5) 0.005(5) -0.008(4)
C12 0.005(5) 0.028(7) 0.017(5) -0.001(5) -0.001(4) 0.001(4)
C13 0.015(5) 0.013(5) 0.024(6) -0.003(5) 0.008(5) 0.003(4)
C14 0.017(4) 0.017(4) 0.007(4) 0.001(3) 0.003(3) 0.001(3)
C15 0.006(5) 0.024(6) 0.020(6) 0.001(5) 0.003(4) 0.000(4)
C16 0.007(5) 0.030(7) 0.010(5) 0.001(5) -0.001(4) 0.000(4)
C17 0.009(5) 0.023(6) 0.017(5) -0.001(5) 0.003(4) -0.003(4)
C18 0.011(4) 0.020(4) 0.017(4) 0.001(3) 0.003(3) 0.002(3)
C19 0.008(5) 0.019(6) 0.017(5) -0.001(4) 0.004(4) -0.004(4)
C20 0.008(5) 0.033(7) 0.011(5) -0.002(5) 0.005(4) -0.004(5)
C21 0.016(5) 0.019(6) 0.019(6) -0.003(5) 0.007(5) -0.006(5)
N1 0.010(4) 0.016(5) 0.020(5) -0.001(4) 0.006(4) 0.000(4)
N2 0.006(4) 0.026(5) 0.014(4) 0.001(4) 0.002(4) 0.001(4)
N3 0.011(5) 0.026(6) 0.030(5) 0.002(4) 0.012(4) 0.005(4)
O1 0.013(4) 0.020(4) 0.019(4) 0.001(3) 0.002(3) -0.004(3)
O2 0.014(4) 0.020(4) 0.024(4) 0.003(3) 0.008(3) -0.005(3)
O3 0.015(4) 0.035(5) 0.017(4) 0.004(4) 0.006(3) -0.006(4)
O4 0.012(4) 0.018(4) 0.031(5) 0.007(3) 0.004(3) -0.005(3)
O5 0.011(4) 0.032(5) 0.020(4) 0.003(4) 0.003(3) -0.004(3)
O6 0.012(4) 0.020(4) 0.017(4) -0.004(3) 0.000(3) 0.002(3)
O7 0.016(4) 0.020(4) 0.032(5) -0.002(4) 0.004(4) -0.001(3)
O8 0.017(4) 0.022(4) 0.024(4) -0.008(3) 0.009(3) -0.002(3)
O9 0.012(4) 0.032(5) 0.025(4) 0.000(4) 0.002(3) 0.010(3)
O10 0.009(4) 0.018(4) 0.031(5) -0.004(3) 0.003(3) 0.002(3)
O11 0.011(4) 0.017(4) 0.029(4) 0.000(3) 0.009(3) 0.001(3)
O12 0.038(5) 0.025(5) 0.028(5) 0.004(4) 0.016(4) 0.004(4)
O13 0.017(4) 0.014(4) 0.032(5) 0.005(3) 0.010(3) 0.004(3)
O14 0.019(4) 0.021(4) 0.017(4) 0.001(3) 0.011(3) 0.000(3)
O15 0.009(4) 0.017(4) 0.023(4) -0.005(3) 0.007(3) 0.001(3)
O16 0.022(4) 0.019(4) 0.031(4) -0.002(4) 0.013(4) -0.003(3)
O17 0.021(4) 0.028(5) 0.018(4) 0.006(3) 0.005(3) -0.004(4)
O18 0.033(5) 0.017(5) 0.050(6) -0.002(4) 0.028(5) -0.003(4)
O19 0.008(4) 0.030(5) 0.021(4) -0.001(3) 0.002(3) -0.002(3)
O20 0.019(5) 0.059(7) 0.034(5) 0.015(5) 0.003(4) -0.004(4)
O21 0.044(6) 0.047(6) 0.026(5) -0.009(4) 0.007(4) 0.020(5)
O22 0.028(5) 0.028(5) 0.041(5) 0.015(4) 0.013(4) 0.009(4)
O23 0.019(4) 0.041(6) 0.030(5) -0.001(4) 0.003(4) 0.007(4)
O24 0.035(6) 0.060(7) 0.040(6) -0.007(5) 0.010(5) -0.001(5)
O25 0.068(8) 0.045(6) 0.028(5) 0.003(5) 0.010(5) -0.003(5)
O26 0.040(6) 0.065(8) 0.047(6) -0.004(6) 0.007(5) 0.002(5)
O27 0.038(6) 0.065(8) 0.035(6) -0.003(5) 0.009(5) -0.009(5)
O28 0.037(6) 0.044(6) 0.055(7) 0.001(5) 0.013(5) -0.011(5)
O29 0.041(6) 0.062(8) 0.055(7) 0.009(6) -0.002(5) -0.008(6)
O30 0.042(6) 0.067(8) 0.046(6) 0.007(6) 0.007(5) 0.010(6)
O31 0.057(8) 0.060(8) 0.064(8) 0.008(6) 0.026(6) -0.003(6)

loop_
_atom_type_symbol
_atom_type_description
_atom_type_scat_dispersion_real
_atom_type_scat_dispersion_imag
_atom_type_scat_source
C C 0.0033 0.0016 'International Tables Vol C Tables 4.2.6.8 and 6.1.1.4'
H H 0.0000 0.0000 'International Tables Vol C Tables 4.2.6.8 and 6.1.1.4'
Co Co 0.3494 0.9721 'International Tables Vol C Tables 4.2.6.8 and 6.1.1.4'
Eu Eu -0.1578 3.6682 'International Tables Vol C Tables 4.2.6.8 and 6.1.1.4'
N N 0.0061 0.0033 'International Tables Vol C Tables 4.2.6.8 and 6.1.1.4'
O O 0.0106 0.0060 'International Tables Vol C Tables 4.2.6.8 and 6.1.1.4'

loop_
_geom_angle_atom_site_label_1
_geom_angle_atom_site_label_2
_geom_angle_atom_site_label_3
_geom_angle
_geom_angle_site_symmetry_1
_geom_angle_site_symmetry_3
_geom_angle_publ_flag
O15 Eu1 O5 75.6(3) . . ?
O15 Eu1 O10 76.6(3) . . ?
O5 Eu1 O10 77.4(3) . . ?
O15 Eu1 O1 88.9(3) . . ?
O5 Eu1 O1 127.3(3) . . ?
O10 Eu1 O1 147.4(3) . . ?
O15 Eu1 O6 145.2(3) . . ?
O5 Eu1 O6 88.1(3) . . ?
O10 Eu1 O6 130.1(2) . . ?
O1 Eu1 O6 76.8(3) . . ?
O15 Eu1 N2 135.2(3) . . ?
O5 Eu1 N2 74.3(3) . . ?
O10 Eu1 N2 65.0(3) . . ?
O1 Eu1 N2 135.9(3) . . ?
O6 Eu1 N2 65.1(3) . . ?
O15 Eu1 O11 127.6(3) . . ?
O5 Eu1 O11 149.3(3) . . ?
O10 Eu1 O11 88.3(3) . . ?
O1 Eu1 O11 77.7(3) . . ?
O6 Eu1 O11 80.5(3) . . ?
N2 Eu1 O11 75.0(3) . . ?
O15 Eu1 N3 64.5(3) . . ?
O5 Eu1 N3 136.1(3) . . ?
O10 Eu1 N3 76.3(3) . . ?
O1 Eu1 N3 71.2(3) . . ?
O6 Eu1 N3 135.5(3) . . ?
N2 Eu1 N3 123.0(3) . . ?
O11 Eu1 N3 63.3(3) . . ?
O15 Eu1 N1 73.7(3) . . ?
O5 Eu1 N1 64.2(3) . . ?
O10 Eu1 N1 135.9(3) . . ?
O1 Eu1 N1 63.1(3) . . ?
O6 Eu1 N1 71.6(3) . . ?
N2 Eu1 N1 119.7(3) . . ?
O11 Eu1 N1 135.7(3) . . ?
N3 Eu1 N1 117.2(3) . . ?
O8 Co1 O18 94.0(4) 4_676 . ?
O8 Co1 O16 91.6(3) 4_676 . ?
O18 Co1 O16 174.4(4) . . ?
O8 Co1 O17 169.8(3) 4_676 . ?
O18 Co1 O17 85.0(3) . . ?
O16 Co1 O17 89.5(3) . . ?
O8 Co1 O14 88.8(3) 4_676 1_655 ?
O18 Co1 O14 94.7(3) . 1_655 ?
O16 Co1 O14 85.5(3) . 1_655 ?
O17 Co1 O14 81.2(3) . 1_655 ?
O8 Co1 O2 100.3(3) 4_676 . ?
O18 Co1 O2 88.5(3) . . ?
O16 Co1 O2 90.3(3) . . ?
O17 Co1 O2 89.8(3) . . ?
O14 Co1 O2 170.1(3) 1_655 . ?
O22 Co2 O20 172.9(4) . . ?
O22 Co2 O21 85.6(4) . . ?
O20 Co2 O21 87.5(4) . . ?
O22 Co2 O4 91.6(3) . . ?
O20 Co2 O4 91.3(3) . . ?
O21 Co2 O4 97.4(4) . . ?
O22 Co2 O7 95.0(3) . 1_455 ?
O20 Co2 O7 83.3(3) . 1_455 ?
O21 Co2 O7 92.9(4) . 1_455 ?
O4 Co2 O7 168.1(3) . 1_455 ?
O22 Co2 O19 91.1(3) . . ?
O20 Co2 O19 95.7(4) . . ?
O21 Co2 O19 176.8(4) . . ?
O4 Co2 O19 82.5(3) . . ?
O7 Co2 O19 87.5(3) 1_455 . ?
O1 C1 O2 124.7(10) . . ?
O1 C1 C2 115.7(9) . . ?
O2 C1 C2 119.4(9) . . ?
N1 C2 C3 122.7(10) . . ?
N1 C2 C1 112.6(9) . . ?
C3 C2 C1 124.7(10) . . ?
C4 C3 C2 118.4(10) . . ?
C4 C3 H3 120.8 . . ?
C2 C3 H3 120.8 . . ?
O3 C4 C5 122.2(10) . . ?
O3 C4 C3 118.6(10) . . ?
C5 C4 C3 119.1(10) . . ?
C4 C5 C6 119.1(10) . . ?
C4 C5 H5 120.4 . . ?
C6 C5 H5 120.4 . . ?
N1 C6 C5 121.8(9) . . ?
N1 C6 C7 114.0(9) . . ?
C5 C6 C7 124.2(10) . . ?
O4 C7 O5 124.8(10) . . ?
O4 C7 C6 118.9(10) . . ?
O5 C7 C6 116.2(10) . . ?
O7 C8 O6 125.7(10) . . ?
O7 C8 C9 119.6(10) . . ?
O6 C8 C9 114.7(9) . . ?
C10 C9 N2 124.7(11) . . ?
C10 C9 C8 122.1(10) . . ?
N2 C9 C8 113.1(9) . . ?
C9 C10 C11 118.8(11) . . ?
C9 C10 H10 120.6 . . ?
C11 C10 H10 120.6 . . ?
O8 C11 C12 123.0(10) . . ?
O8 C11 C10 120.5(10) . . ?
C12 C11 C10 116.5(10) . . ?
C13 C12 C11 118.5(10) . . ?
C13 C12 H12 120.8 . . ?
C11 C12 H12 120.8 . . ?
N2 C13 C12 125.6(10) . . ?
N2 C13 C14 112.5(9) . . ?
C12 C13 C14 121.9(10) . . ?
O9 C14 O10 124.6(10) . . ?
O9 C14 C13 119.3(9) . . ?
O10 C14 C13 116.1(9) . . ?
O12 C15 O11 123.9(11) . . ?
O12 C15 C16 121.1(10) . . ?
O11 C15 C16 115.1(10) . . ?
N3 C16 C17 123.4(10) . . ?
N3 C16 C15 113.6(10) . . ?
C17 C16 C15 122.8(10) . . ?
C16 C17 C18 119.3(10) . . ?
C16 C17 H17 120.3 . . ?
C18 C17 H17 120.3 . . ?
O13 C18 C17 123.5(10) . . ?
O13 C18 C19 118.4(10) . . ?
C17 C18 C19 118.1(10) . . ?
C20 C19 C18 117.9(10) . . ?
C20 C19 H19 121.0 . . ?
C18 C19 H19 121.0 . . ?
N3 C20 C19 124.7(10) . . ?
N3 C20 C21 112.1(10) . . ?
C19 C20 C21 123.1(10) . . ?
O14 C21 O15 125.0(10) . . ?
O14 C21 C20 118.5(10) . . ?
O15 C21 C20 116.5(10) . . ?
C2 N1 C6 118.8(9) . . ?
C2 N1 Eu1 121.5(7) . . ?
C6 N1 Eu1 119.7(7) . . ?
C13 N2 C9 115.9(9) . . ?
C13 N2 Eu1 122.2(7) . . ?
C9 N2 Eu1 121.8(7) . . ?
C16 N3 C20 116.4(10) . . ?
C16 N3 Eu1 122.1(7) . . ?
C20 N3 Eu1 120.5(7) . . ?
C1 O1 Eu1 127.0(7) . . ?
C1 O2 Co1 124.3(7) . . ?
C4 O3 H3A 109.5 . . ?
C7 O4 Co2 128.0(7) . . ?
C7 O5 Eu1 125.8(7) . . ?
C8 O6 Eu1 125.0(7) . . ?
C8 O7 Co2 127.3(7) . 1_655 ?
C11 O8 Co1 127.7(7) . 4_475 ?
C14 O10 Eu1 123.6(7) . . ?
C15 O11 Eu1 125.3(7) . . ?
C18 O13 H13 111.1 . . ?
C21 O14 Co1 122.0(7) . 1_455 ?
C21 O15 Eu1 125.7(7) . . ?
Co1 O16 H16A 118.9 . . ?
Co1 O16 H16B 107.0 . . ?
H16A O16 H16B 100.7 . . ?
Co1 O17 H17A 91.0 . . ?
Co1 O17 H17B 124.8 . . ?
H17A O17 H17B 102.8 . . ?
Co1 O18 H18A 127.1 . . ?
Co1 O18 H18B 108.7 . . ?
H18A O18 H18B 105.2 . . ?
Co2 O19 H19A 117.6 . . ?
Co2 O19 H19B 104.8 . . ?
H19A O19 H19B 107.3 . . ?
Co2 O20 H20A 109.1 . . ?
Co2 O20 H20B 140.9 . . ?
H20A O20 H20B 99.6 . . ?
Co2 O21 H21A 144.1 . . ?
Co2 O21 H21B 105.2 . . ?
H21A O21 H21B 100.3 . . ?
Co2 O22 H22A 124.3 . . ?
Co2 O22 H22B 132.3 . . ?
H22A O22 H22B 102.6 . . ?
H23A O23 H23B 107.5 . . ?
H24A O24 H24B 117.1 . . ?
H25A O25 H25B 110.9 . . ?
H26A O26 H26B 116.0 . . ?
H27A O27 H27B 105.9 . . ?
H28B O28 H28A 113.4 . . ?
H29A O29 H29B 115.1 . . ?
H30B O30 H30A 112.5 . . ?
H31A O31 H31B 108.6 . . ?

loop_
_geom_bond_atom_site_label_1
_geom_bond_atom_site_label_2
_geom_bond_distance
_geom_bond_site_symmetry_2
_geom_bond_publ_flag
Eu1 O15 2.385(7) . ?
Eu1 O5 2.386(8) . ?
Eu1 O10 2.390(8) . ?
Eu1 O1 2.403(7) . ?
Eu1 O6 2.415(7) . ?
Eu1 N2 2.435(9) . ?
Eu1 O11 2.452(8) . ?
Eu1 N3 2.493(10) . ?
Eu1 N1 2.503(9) . ?
Co1 O8 2.036(8) 4_676 ?
Co1 O18 2.047(8) . ?
Co1 O16 2.063(8) . ?
Co1 O17 2.133(7) . ?
Co1 O14 2.172(8) 1_655 ?
Co1 O2 2.210(8) . ?
Co2 O22 2.007(9) . ?
Co2 O20 2.042(9) . ?
Co2 O21 2.052(9) . ?
Co2 O4 2.136(8) . ?
Co2 O7 2.148(8) 1_455 ?
Co2 O19 2.150(8) . ?
C1 O1 1.254(13) . ?
C1 O2 1.256(13) . ?
C1 C2 1.506(15) . ?
C2 N1 1.341(14) . ?
C2 C3 1.411(16) . ?
C3 C4 1.399(17) . ?
C3 H3 0.9300 . ?
C4 O3 1.321(14) . ?
C4 C5 1.395(16) . ?
C5 C6 1.404(15) . ?
C5 H5 0.9300 . ?
C6 N1 1.363(14) . ?
C6 C7 1.478(14) . ?
C7 O4 1.271(14) . ?
C7 O5 1.286(13) . ?
C8 O7 1.251(13) . ?
C8 O6 1.274(13) . ?
C8 C9 1.538(15) . ?
C9 C10 1.361(16) . ?
C9 N2 1.361(15) . ?
C10 C11 1.432(16) . ?
C10 H10 0.9300 . ?
C11 O8 1.325(14) . ?
C11 C12 1.415(16) . ?
C12 C13 1.381(16) . ?
C12 H12 0.9300 . ?
C13 N2 1.320(14) . ?
C13 C14 1.525(15) . ?
C14 O9 1.264(13) . ?
C14 O10 1.271(13) . ?
C15 O12 1.243(14) . ?
C15 O11 1.280(13) . ?
C15 C16 1.513(16) . ?
C16 N3 1.335(14) . ?
C16 C17 1.378(16) . ?
C17 C18 1.391(16) . ?
C17 H17 0.9300 . ?
C18 O13 1.320(13) . ?
C18 C19 1.404(15) . ?
C19 C20 1.364(15) . ?
C19 H19 0.9300 . ?
C20 N3 1.356(14) . ?
C20 C21 1.523(15) . ?
C21 O14 1.266(14) . ?
C21 O15 1.269(13) . ?
O3 H3A 0.8200 . ?
O7 Co2 2.148(8) 1_655 ?
O8 Co1 2.036(8) 4_475 ?
O13 H13 0.8559 . ?
O14 Co1 2.172(7) 1_455 ?
O16 H16A 0.9119 . ?
O16 H16B 0.8829 . ?
O17 H17A 0.8724 . ?
O17 H17B 0.8968 . ?
O18 H18A 0.8730 . ?
O18 H18B 0.8682 . ?
O19 H19A 0.8600 . ?
O19 H19B 0.8645 . ?
O20 H20A 0.9038 . ?
O20 H20B 0.8888 . ?
O21 H21A 0.8863 . ?
O21 H21B 0.9116 . ?
O22 H22A 0.8782 . ?
O22 H22B 0.8687 . ?
O23 H23A 0.8897 . ?
O23 H23B 0.8748 . ?
O24 H24A 0.8728 . ?
O24 H24B 0.8455 . ?
O25 H25A 0.8843 . ?
O25 H25B 0.8879 . ?
O26 H26A 0.8668 . ?
O26 H26B 0.8700 . ?
O27 H27A 0.8778 . ?
O27 H27B 0.9018 . ?
O28 H28B 0.8525 . ?
O28 H28A 0.8792 . ?
O29 H29A 0.8727 . ?
O29 H29B 0.8497 . ?
O30 H30B 0.8696 . ?
O30 H30A 0.8854 . ?
O31 H31A 0.8871 . ?
O31 H31B 0.8837 . ?
